data_7716430
loop_
_publ_author_name
'Xiang, Libo'
'Matler, Alexander'
'Tan, Leibo'
'Ye, Qing'

_publ_section_title
;
 Reactivity study of Lewis superacidic carborane-based analogue of
 9-bromo-9-borafluorene towards Lewis bases.
;
_journal_issue 28
_journal_name_full 'Dalton transactions (Cambridge, England : 2003)'
_journal_page_first 11655
_journal_page_last 11658
_journal_paper_doi 10.1039/d4dt01615g
_journal_volume 53
_journal_year 2024
_chemical_formula_moiety '2(C22 H35 B21 Br P)'
_chemical_formula_sum 'C44 H70 B42 Br2 P2'
_chemical_formula_weight 1275.419
_space_group_crystal_system monoclinic
_space_group_IT_number 15
_space_group_name_Hall '-C 2yc'
_space_group_name_H-M_alt 'C 1 2/c 1'
_symmetry_Int_Tables_number 15
_audit_creation_date 2024-01-11
_audit_creation_method
;
Olex2 1.5
(compiled 2023.08.24 svn.re1ec1418 for OlexSys, GUI svn.r6817)
;
_audit_update_record
;
2024-06-02 deposited with the CCDC.	2024-06-19 downloaded from the CCDC.
;
_cell_angle_alpha 90
_cell_angle_beta 117.637(12)
_cell_angle_gamma 90
_cell_formula_units_Z 4
_cell_length_a 22.582(5)
_cell_length_b 18.782(3)
_cell_length_c 16.656(6)
_cell_measurement_reflns_used 9245
_cell_measurement_temperature 100(2)
_cell_measurement_theta_max 26.72
_cell_measurement_theta_min 2.33
_cell_volume 6258(3)
_computing_molecular_graphics 'Olex2 1.5 (Dolomanov et al., 2009)'
_computing_publication_material 'Olex2 1.5 (Dolomanov et al., 2009)'
_computing_structure_refinement 'olex2.refine 1.5 (Bourhis et al., 2015)'
_diffrn_ambient_temperature 100.00
_diffrn_measured_fraction_theta_full 0.9988
_diffrn_measured_fraction_theta_max 0.9989
_diffrn_measurement_device_type 'Bruker D8-Quest'
_diffrn_measurement_method '\f and \w scans'
_diffrn_radiation_type 'Mo K\a'
_diffrn_radiation_wavelength 0.71073
_diffrn_reflns_av_unetI/netI 0.0211
_diffrn_reflns_Laue_measured_fraction_full 0.9988
_diffrn_reflns_Laue_measured_fraction_max 0.9989
_diffrn_reflns_limit_h_max 25
_diffrn_reflns_limit_h_min -28
_diffrn_reflns_limit_k_max 23
_diffrn_reflns_limit_k_min 0
_diffrn_reflns_limit_l_max 21
_diffrn_reflns_limit_l_min 0
_diffrn_reflns_number 6413
_diffrn_reflns_point_group_measured_fraction_full 0.9988
_diffrn_reflns_point_group_measured_fraction_max 0.9989
_diffrn_reflns_theta_full 25.2417
_diffrn_reflns_theta_max 26.37
_diffrn_reflns_theta_min 2.33
_exptl_absorpt_coefficient_mu 1.383
_exptl_crystal_colour colourless
_exptl_crystal_colour_primary colourless
_exptl_crystal_density_diffrn 1.354
_exptl_crystal_description block
_exptl_crystal_F_000 2576.164
_exptl_crystal_size_max 0.358
_exptl_crystal_size_mid 0.238
_exptl_crystal_size_min 0.171
_refine_diff_density_max 0.3564
_refine_diff_density_min -0.3837
_refine_diff_density_rms 0.0722
_refine_ls_d_res_high 0.8000
_refine_ls_d_res_low 8.7474
_refine_ls_goodness_of_fit_ref 1.0518
_refine_ls_hydrogen_treatment constr
_refine_ls_matrix_type full
_refine_ls_number_constraints 70
_refine_ls_number_parameters 407
_refine_ls_number_reflns 6413
_refine_ls_number_restraints 0
_refine_ls_restrained_S_all 1.0518
_refine_ls_R_factor_all 0.0318
_refine_ls_R_factor_gt 0.0287
_refine_ls_shift/su_max -0.0005
_refine_ls_shift/su_mean 0.0001
_refine_ls_structure_factor_coef Fsqd
_refine_ls_weighting_details 'w=1/[\s^2^(Fo^2^)+(0.0267P)^2^+12.4950P] where P=(Fo^2^+2Fc^2^)/3'
_refine_ls_weighting_scheme calc
_refine_ls_wR_factor_gt 0.0725
_refine_ls_wR_factor_ref 0.0749
_reflns_Friedel_coverage 0.0
_reflns_limit_h_max 24
_reflns_limit_h_min -28
_reflns_limit_k_max 23
_reflns_limit_k_min 0
_reflns_limit_l_max 20
_reflns_limit_l_min 0
_reflns_number_gt 6085
_reflns_number_total 6413
_reflns_threshold_expression I>=2u(I)
_cod_data_source_file d4dt01615g2.cif
_cod_data_source_block 2a
_cod_depositor_comments 'Adding full bibliography for 7716430--7716433.cif.'
_cod_database_code 7716430
_olex2_refinement_description
;
1. Twinned data refinement
 Scales: 0.6605(10)
 0.3395(10)
2. Fixed Uiso
 At 1.2 times of:
  All B(H) groups, All C(H) groups
3.a Aromatic/amide H refined with riding coordinates:
 C9(H9), C10(H10), C11(H11), C12(H12), C13(H13), C15(H15), C16(H16), C17(H17),
 C18(H18), C19(H19), C21(H21), C22(H22), C23(H23), C24(H24), C25(H25)
3.b Boron cage BH refined with riding coordinates:
 B26(H26), B27(H27), B28(H28), B29(H29), B30(H30), B31(H31), B32(H32),
 B33(H33), B34(H34), B35(H35), B36(H36), B37(H37), B38(H38), B39(H39), B40(H40),
  B41(H41), B42(H42), B43(H43), B44(H44), B45(H45)
;
_olex2_submission_special_instructions 'No special instructions were received'

loop_
_space_group_symop_id
_space_group_symop_operation_xyz
1 x,y,z
2 -x,y,-z+1/2
3 -x,-y,-z
4 x,-y,z-1/2
5 x+1/2,y+1/2,z
6 -x+1/2,y+1/2,-z+1/2
7 -x+1/2,-y+1/2,-z
8 x+1/2,-y+1/2,z-1/2

loop_
_atom_site_label
_atom_site_type_symbol
_atom_site_fract_x
_atom_site_fract_y
_atom_site_fract_z
_atom_site_U_iso_or_equiv
_atom_site_adp_type
_atom_site_occupancy
_atom_site_refinement_flags_posn
B1 B 0.78170(11) 0.50071(12) 0.64953(16) 0.0120(4) Uani 1.000000 .
Br6 Br 0.803351(11) 0.506112(10) 0.543842(14) 0.01665(7) Uani 1.000000 .
P7 P 0.68028(3) 0.50654(3) 0.58647(3) 0.01098(11) Uani 1.000000 .
C2 C 0.81099(10) 0.42545(10) 0.70822(13) 0.0115(4) Uani 1.000000 .
C3 C 0.87046(10) 0.44717(10) 0.81158(13) 0.0123(4) Uani 1.000000 .
C4 C 0.87565(10) 0.52847(10) 0.82021(13) 0.0121(4) Uani 1.000000 .
C5 C 0.82167(10) 0.56588(10) 0.72272(14) 0.0124(4) Uani 1.000000 .
C8 C 0.64687(10) 0.58057(10) 0.50728(14) 0.0138(4) Uani 1.000000 .
C9 C 0.57733(11) 0.58398(11) 0.45313(14) 0.0172(4) Uani 1.000000 .
H9 H 0.54990(11) 0.54627(11) 0.45483(14) 0.0206(5) Uiso 1.000000 R
C10 C 0.54843(11) 0.64219(12) 0.39708(15) 0.0201(5) Uani 1.000000 .
H10 H 0.50126(11) 0.64467(12) 0.36147(15) 0.0241(5) Uiso 1.000000 R
C11 C 0.58835(12) 0.69670(12) 0.39303(16) 0.0240(5) Uani 1.000000 .
H11 H 0.56854(12) 0.73657(12) 0.35476(16) 0.0288(6) Uiso 1.000000 R
C12 C 0.65714(12) 0.69302(12) 0.44481(17) 0.0264(5) Uani 1.000000 .
H12 H 0.68445(12) 0.72998(12) 0.44101(17) 0.0317(6) Uiso 1.000000 R
C13 C 0.68655(11) 0.63531(11) 0.50253(15) 0.0203(5) Uani 1.000000 .
H13 H 0.73370(11) 0.63344(11) 0.53858(15) 0.0244(5) Uiso 1.000000 R
C14 C 0.64264(10) 0.42557(10) 0.52230(13) 0.0140(4) Uani 1.000000 .
C15 C 0.57983(11) 0.40381(11) 0.51036(15) 0.0181(4) Uani 1.000000 .
H15 H 0.55643(11) 0.43219(11) 0.53357(15) 0.0217(5) Uiso 1.000000 R
C16 C 0.55151(12) 0.34102(12) 0.46484(15) 0.0234(5) Uani 1.000000 .
H16 H 0.50879(12) 0.32668(12) 0.45693(15) 0.0280(6) Uiso 1.000000 R
C17 C 0.58530(13) 0.29907(12) 0.43081(15) 0.0244(5) Uani 1.000000 .
H17 H 0.56636(13) 0.25549(12) 0.40099(15) 0.0293(6) Uiso 1.000000 R
C18 C 0.64681(12) 0.32114(11) 0.44059(15) 0.0228(5) Uani 1.000000 .
H18 H 0.66958(12) 0.29282(11) 0.41636(15) 0.0273(6) Uiso 1.000000 R
C19 C 0.67568(11) 0.38418(11) 0.48537(14) 0.0176(4) Uani 1.000000 .
H19 H 0.71760(11) 0.39914(11) 0.49092(14) 0.0211(5) Uiso 1.000000 R
C20 C 0.64183(10) 0.51796(11) 0.66040(14) 0.0129(4) Uani 1.000000 .
C21 C 0.62010(10) 0.58515(11) 0.67185(14) 0.0152(4) Uani 1.000000 .
H21 H 0.62429(10) 0.62492(11) 0.63961(14) 0.0183(5) Uiso 1.000000 R
C22 C 0.59246(10) 0.59381(11) 0.73021(15) 0.0188(4) Uani 1.000000 .
H22 H 0.57783(10) 0.63960(11) 0.73771(15) 0.0226(5) Uiso 1.000000 R
C23 C 0.58597(11) 0.53621(12) 0.77775(14) 0.0199(4) Uani 1.000000 .
H23 H 0.56698(11) 0.54247(12) 0.81761(14) 0.0238(5) Uiso 1.000000 R
C24 C 0.60750(11) 0.46915(12) 0.76660(15) 0.0190(4) Uani 1.000000 .
H24 H 0.60358(11) 0.42969(12) 0.79951(15) 0.0228(5) Uiso 1.000000 R
C25 C 0.63450(10) 0.45966(11) 0.70803(14) 0.0154(4) Uani 1.000000 .
H25 H 0.64819(10) 0.41356(11) 0.69989(14) 0.0184(5) Uiso 1.000000 R
B26 B 0.89475(12) 0.40871(12) 0.73565(16) 0.0157(5) Uani 1.000000 .
H26 H 0.92192(12) 0.43691(12) 0.70328(16) 0.0188(5) Uiso 1.000000 R
B27 B 0.93532(12) 0.38716(12) 0.85273(17) 0.0173(5) Uani 1.000000 .
H27 H 0.98880(12) 0.40173(12) 0.89756(17) 0.0208(6) Uiso 1.000000 R
B28 B 0.79646(11) 0.41138(11) 0.80169(15) 0.0128(4) Uani 1.000000 .
H28 H 0.75826(11) 0.44163(11) 0.81305(15) 0.0154(5) Uiso 1.000000 R
B29 B 0.87494(11) 0.38879(12) 0.89367(16) 0.0148(4) Uani 1.000000 .
H29 H 0.88913(11) 0.40439(12) 0.96522(16) 0.0177(5) Uiso 1.000000 R
B30 B 0.83215(12) 0.34570(12) 0.67538(17) 0.0160(5) Uani 1.000000 .
H30 H 0.81740(12) 0.33244(12) 0.60299(17) 0.0192(5) Uiso 1.000000 R
B31 B 0.91061(12) 0.31973(12) 0.76737(17) 0.0181(5) Uani 1.000000 .
H31 H 0.94834(12) 0.28829(12) 0.75632(17) 0.0217(6) Uiso 1.000000 R
B32 B 0.77220(12) 0.34719(11) 0.71539(16) 0.0139(4) Uani 1.000000 .
H32 H 0.71839(12) 0.33493(11) 0.66917(16) 0.0167(5) Uiso 1.000000 R
B33 B 0.89875(12) 0.30594(13) 0.86498(17) 0.0176(5) Uani 1.000000 .
H33 H 0.92851(12) 0.26573(13) 0.91816(17) 0.0211(6) Uiso 1.000000 R
B34 B 0.81278(12) 0.32239(12) 0.83277(16) 0.0154(4) Uani 1.000000 .
H34 H 0.78588(12) 0.29304(12) 0.86467(16) 0.0185(5) Uiso 1.000000 R
B35 B 0.83525(12) 0.28030(12) 0.75497(17) 0.0165(5) Uani 1.000000 .
H35 H 0.82328(12) 0.22299(12) 0.73567(17) 0.0198(5) Uiso 1.000000 R
B36 B 0.80575(12) 0.57279(12) 0.81514(16) 0.0141(4) Uani 1.000000 .
H36 H 0.76243(12) 0.54637(12) 0.81836(16) 0.0169(5) Uiso 1.000000 R
B37 B 0.88539(12) 0.57805(12) 0.91215(16) 0.0163(5) Uani 1.000000 .
H37 H 0.89492(12) 0.55469(12) 0.97894(16) 0.0196(5) Uiso 1.000000 R
B38 B 0.90770(12) 0.57045(12) 0.75514(16) 0.0161(5) Uani 1.000000 .
H38 H 0.93192(12) 0.54272(12) 0.71843(16) 0.0194(6) Uiso 1.000000 R
B39 B 0.94794(12) 0.57668(13) 0.87522(17) 0.0171(5) Uani 1.000000 .
H39 H 0.99826(12) 0.55243(13) 0.91789(17) 0.0206(6) Uiso 1.000000 R
B40 B 0.85579(12) 0.64449(12) 0.70769(17) 0.0169(5) Uani 1.000000 .
H40 H 0.84526(12) 0.66535(12) 0.63935(17) 0.0202(6) Uiso 1.000000 R
B41 B 0.93550(12) 0.65355(12) 0.80558(18) 0.0196(5) Uani 1.000000 .
H41 H 0.97839(12) 0.68146(12) 0.80295(18) 0.0235(6) Uiso 1.000000 R
B42 B 0.79387(12) 0.64624(12) 0.74400(17) 0.0162(5) Uani 1.000000 .
H42 H 0.74296(12) 0.66842(12) 0.69946(17) 0.0195(6) Uiso 1.000000 R
B43 B 0.83446(12) 0.65591(12) 0.86476(17) 0.0177(5) Uani 1.000000 .
H43 H 0.81068(12) 0.68504(12) 0.90106(17) 0.0213(6) Uiso 1.000000 R
B44 B 0.86580(12) 0.70165(13) 0.79881(17) 0.0188(5) Uani 1.000000 .
H44 H 0.86262(12) 0.76101(13) 0.79156(17) 0.0226(6) Uiso 1.000000 R
B45 B 0.92248(12) 0.65936(13) 0.90240(17) 0.0189(5) Uani 1.000000 .
H45 H 0.95671(12) 0.69072(13) 0.96367(17) 0.0226(6) Uiso 1.000000 R

loop_
_atom_site_aniso_label
_atom_site_aniso_U_11
_atom_site_aniso_U_22
_atom_site_aniso_U_33
_atom_site_aniso_U_12
_atom_site_aniso_U_13
_atom_site_aniso_U_23
B1 0.0117(11) 0.0130(10) 0.0131(11) 0.0006(8) 0.0072(9) 0.0019(8)
Br6 0.01958(11) 0.01985(11) 0.01466(11) -0.00056(8) 0.01145(9) 0.00145(8)
P7 0.0122(3) 0.0101(2) 0.0107(2) 0.00002(18) 0.0053(2) 0.00042(18)
C2 0.0118(9) 0.0107(8) 0.0125(9) 0.0005(7) 0.0059(8) -0.0000(7)
C3 0.0115(9) 0.0127(9) 0.0127(9) -0.0004(7) 0.0056(8) 0.0000(7)
C4 0.0097(9) 0.0130(9) 0.0122(10) 0.0004(7) 0.0039(8) -0.0002(7)
C5 0.0127(9) 0.0112(8) 0.0129(9) -0.0007(7) 0.0055(8) 0.0012(7)
C8 0.0180(10) 0.0125(9) 0.0113(9) 0.0019(8) 0.0071(8) 0.0013(8)
C9 0.0183(10) 0.0192(10) 0.0155(10) 0.0016(8) 0.0089(9) 0.0016(8)
C10 0.0168(10) 0.0240(11) 0.0182(11) 0.0066(9) 0.0071(9) 0.0039(9)
C11 0.0277(12) 0.0187(10) 0.0223(12) 0.0086(9) 0.0087(10) 0.0086(9)
C12 0.0269(12) 0.0175(10) 0.0304(13) -0.0037(9) 0.0095(10) 0.0067(10)
C13 0.0180(11) 0.0171(10) 0.0202(11) -0.0000(8) 0.0040(9) 0.0036(8)
C14 0.0176(10) 0.0112(9) 0.0088(9) -0.0003(8) 0.0025(8) 0.0006(7)
C15 0.0174(10) 0.0172(10) 0.0171(10) -0.0015(8) 0.0059(9) -0.0007(8)
C16 0.0214(11) 0.0209(11) 0.0216(12) -0.0069(9) 0.0047(9) -0.0014(9)
C17 0.0350(13) 0.0144(10) 0.0177(11) -0.0066(9) 0.0070(10) -0.0033(8)
C18 0.0345(12) 0.0159(10) 0.0151(10) 0.0033(9) 0.0090(10) -0.0017(8)
C19 0.0219(11) 0.0167(10) 0.0134(10) 0.0025(8) 0.0076(8) 0.0013(8)
C20 0.0101(9) 0.0168(10) 0.0114(9) -0.0009(8) 0.0046(8) -0.0009(8)
C21 0.0134(9) 0.0163(10) 0.0142(10) -0.0014(8) 0.0049(8) -0.0017(8)
C22 0.0183(11) 0.0199(10) 0.0180(10) 0.0005(8) 0.0082(9) -0.0057(9)
C23 0.0164(10) 0.0316(12) 0.0136(10) -0.0030(9) 0.0086(9) -0.0027(9)
C24 0.0162(10) 0.0243(11) 0.0158(10) -0.0030(9) 0.0067(9) 0.0041(9)
C25 0.0138(10) 0.0160(10) 0.0145(10) 0.0008(8) 0.0050(8) 0.0027(8)
B26 0.0148(11) 0.0154(10) 0.0186(11) 0.0025(9) 0.0092(9) 0.0006(9)
B27 0.0137(11) 0.0161(11) 0.0207(12) 0.0049(9) 0.0069(9) 0.0027(9)
B28 0.0137(11) 0.0115(10) 0.0127(11) -0.0008(8) 0.0057(9) 0.0007(8)
B29 0.0143(11) 0.0138(10) 0.0143(11) 0.0008(9) 0.0051(9) 0.0039(9)
B30 0.0172(11) 0.0122(10) 0.0198(12) 0.0040(9) 0.0096(10) -0.0008(9)
B31 0.0163(11) 0.0151(11) 0.0231(12) 0.0038(9) 0.0093(10) 0.0004(9)
B32 0.0166(11) 0.0093(10) 0.0158(11) -0.0009(8) 0.0074(9) -0.0001(8)
B33 0.0152(11) 0.0145(11) 0.0199(12) 0.0023(9) 0.0054(10) 0.0028(9)
B34 0.0170(11) 0.0114(10) 0.0167(11) -0.0006(9) 0.0069(9) 0.0016(8)
B35 0.0164(11) 0.0119(10) 0.0206(12) 0.0020(9) 0.0082(10) 0.0017(9)
B36 0.0134(10) 0.0137(10) 0.0156(11) 0.0000(9) 0.0070(9) -0.0003(8)
B37 0.0157(11) 0.0165(11) 0.0144(11) -0.0016(9) 0.0051(9) -0.0017(9)
B38 0.0136(11) 0.0159(11) 0.0182(12) -0.0032(9) 0.0068(9) 0.0013(9)
B39 0.0138(11) 0.0165(11) 0.0193(12) -0.0046(9) 0.0062(10) -0.0017(9)
B40 0.0163(11) 0.0125(10) 0.0205(12) -0.0039(9) 0.0074(10) 0.0027(9)
B41 0.0185(12) 0.0155(11) 0.0241(13) -0.0054(9) 0.0093(10) 0.0004(10)
B42 0.0169(11) 0.0107(10) 0.0203(12) -0.0009(9) 0.0080(10) -0.0003(9)
B43 0.0183(12) 0.0146(10) 0.0182(12) -0.0009(9) 0.0068(10) -0.0013(9)
B44 0.0176(12) 0.0134(10) 0.0219(12) -0.0039(9) 0.0061(10) -0.0020(9)
B45 0.0184(12) 0.0154(11) 0.0201(12) -0.0038(9) 0.0066(10) -0.0038(9)

loop_
_atom_type_symbol
_atom_type_scat_dispersion_real
_atom_type_scat_dispersion_imag
_atom_type_scat_Cromer_Mann_a1
_atom_type_scat_Cromer_Mann_a2
_atom_type_scat_Cromer_Mann_a3
_atom_type_scat_Cromer_Mann_a4
_atom_type_scat_Cromer_Mann_b1
_atom_type_scat_Cromer_Mann_b2
_atom_type_scat_Cromer_Mann_b3
_atom_type_scat_Cromer_Mann_b4
_atom_type_scat_Cromer_Mann_c
_atom_type_scat_source
_atom_type_scat_dispersion_source
B 0.00156 0.00068 2.05450 1.33260 1.09790 0.70680 23.21850 1.02100 60.34980 0.14030 -0.19320 'International Tables Volume C Table 6.1.1.4 (pp. 500-502)' brennan
Br -0.38188 2.46625 17.17890 5.23580 5.63770 3.98510 2.17230 16.57960 0.26090 41.43280 2.95570 'International Tables Volume C Table 6.1.1.4 (pp. 500-502)' brennan
C 0.00313 0.00162 2.31000 1.02000 1.58860 0.86500 20.84390 10.20750 0.56870 51.65120 0.21560 'International Tables Volume C Table 6.1.1.4 (pp. 500-502)' brennan
H 0.00000 0.00000 0.49300 0.32291 0.14019 0.04081 10.51090 26.12570 3.14236 57.79970 0.00304 'International Tables Volume C Table 6.1.1.4 (pp. 500-502)' brennan
P 0.10265 0.09519 6.43450 4.17910 1.78000 1.49080 1.90670 27.15700 0.52600 68.16450 1.11490 'International Tables Volume C Table 6.1.1.4 (pp. 500-502)' brennan

loop_
_geom_angle_atom_site_label_1
_geom_angle_atom_site_label_2
_geom_angle_atom_site_label_3
_geom_angle
_geom_angle_site_symmetry_1
_geom_angle_site_symmetry_3
_geom_angle_publ_flag
P7 B1 Br6 102.44(10) . . ?
C2 B1 Br6 111.06(13) . . ?
C2 B1 P7 113.17(13) . . ?
C5 B1 Br6 109.26(13) . . ?
C5 B1 P7 115.89(14) . . ?
C5 B1 C2 105.09(16) . . ?
C8 P7 B1 113.85(9) . . ?
C14 P7 B1 111.39(9) . . ?
C14 P7 C8 106.73(9) . . ?
C20 P7 B1 115.72(9) . . ?
C20 P7 C8 103.46(9) . . ?
C20 P7 C14 104.81(9) . . ?
C3 C2 B1 107.89(15) . . ?
B26 C2 B1 112.95(15) . . ?
B26 C2 C3 61.41(12) . . ?
B28 C2 B1 117.43(15) . . ?
B28 C2 C3 60.91(12) . . ?
B28 C2 B26 111.38(15) . . ?
B30 C2 B1 129.63(16) . . ?
B30 C2 C3 109.17(15) . . ?
B30 C2 B26 60.45(13) . . ?
B30 C2 B28 109.99(15) . . ?
B32 C2 B1 132.72(16) . . ?
B32 C2 C3 108.95(15) . . ?
B32 C2 B26 110.25(15) . . ?
B32 C2 B28 60.35(12) . . ?
B32 C2 B30 60.96(13) . . ?
C4 C3 C2 109.27(15) . . ?
B26 C3 C2 61.72(12) . . ?
B26 C3 C4 116.28(16) . . ?
B27 C3 C2 112.33(15) . . ?
B27 C3 C4 127.00(16) . . ?
B27 C3 B26 61.51(13) . . ?
B28 C3 C2 61.92(12) . . ?
B28 C3 C4 115.01(16) . . ?
B28 C3 B26 112.44(15) . . ?
B28 C3 B27 112.85(15) . . ?
B29 C3 C2 112.74(15) . . ?
B29 C3 C4 125.95(17) . . ?
B29 C3 B26 112.89(15) . . ?
B29 C3 B27 62.59(13) . . ?
B29 C3 B28 61.79(12) . . ?
C5 C4 C3 109.81(15) . . ?
B36 C4 C3 116.16(16) . . ?
B36 C4 C5 61.15(12) . . ?
B37 C4 C3 126.61(16) . . ?
B37 C4 C5 111.92(15) . . ?
B37 C4 B36 61.64(13) . . ?
B38 C4 C3 115.30(16) . . ?
B38 C4 C5 62.06(12) . . ?
B38 C4 B36 112.29(15) . . ?
B38 C4 B37 112.97(16) . . ?
B39 C4 C3 126.07(16) . . ?
B39 C4 C5 112.51(15) . . ?
B39 C4 B36 112.85(15) . . ?
B39 C4 B37 62.64(13) . . ?
B39 C4 B38 61.77(13) . . ?
C4 C5 B1 107.82(15) . . ?
B36 C5 B1 115.96(15) . . ?
B36 C5 C4 61.82(12) . . ?
B38 C5 B1 113.97(16) . . ?
B38 C5 C4 61.16(12) . . ?
B38 C5 B36 112.11(16) . . ?
B40 C5 B1 130.16(17) . . ?
B40 C5 C4 109.02(15) . . ?
B40 C5 B36 110.59(16) . . ?
B40 C5 B38 60.16(12) . . ?
B42 C5 B1 131.64(16) . . ?
B42 C5 C4 109.78(15) . . ?
B42 C5 B36 60.74(13) . . ?
B42 C5 B38 110.34(15) . . ?
B42 C5 B40 61.06(13) . . ?
C9 C8 P7 117.66(15) . . ?
C13 C8 P7 122.98(16) . . ?
C13 C8 C9 119.24(19) . . ?
H9 C9 C8 119.84(12) . . ?
C10 C9 C8 120.3(2) . . ?
C10 C9 H9 119.84(13) . . ?
H10 C10 C9 119.97(13) . . ?
C11 C10 C9 120.1(2) . . ?
C11 C10 H10 119.97(13) . . ?
H11 C11 C10 120.02(13) . . ?
C12 C11 C10 120.0(2) . . ?
C12 C11 H11 120.02(13) . . ?
H12 C12 C11 119.81(13) . . ?
C13 C12 C11 120.4(2) . . ?
C13 C12 H12 119.81(13) . . ?
C12 C13 C8 120.0(2) . . ?
H13 C13 C8 119.99(12) . . ?
H13 C13 C12 119.99(13) . . ?
C15 C14 P7 119.51(16) . . ?
C19 C14 P7 121.38(16) . . ?
C19 C14 C15 119.11(19) . . ?
H15 C15 C14 119.80(12) . . ?
C16 C15 C14 120.4(2) . . ?
C16 C15 H15 119.80(14) . . ?
H16 C16 C15 119.86(14) . . ?
C17 C16 C15 120.3(2) . . ?
C17 C16 H16 119.86(13) . . ?
H17 C17 C16 120.21(13) . . ?
C18 C17 C16 119.6(2) . . ?
C18 C17 H17 120.21(13) . . ?
H18 C18 C17 119.56(13) . . ?
C19 C18 C17 120.9(2) . . ?
C19 C18 H18 119.56(14) . . ?
C18 C19 C14 119.7(2) . . ?
H19 C19 C14 120.16(12) . . ?
H19 C19 C18 120.16(14) . . ?
C21 C20 P7 120.44(15) . . ?
C25 C20 P7 120.54(16) . . ?
C25 C20 C21 119.01(19) . . ?
H21 C21 C20 119.94(12) . . ?
C22 C21 C20 120.12(19) . . ?
C22 C21 H21 119.94(12) . . ?
H22 C22 C21 119.69(12) . . ?
C23 C22 C21 120.6(2) . . ?
C23 C22 H22 119.69(13) . . ?
H23 C23 C22 120.23(13) . . ?
C24 C23 C22 119.5(2) . . ?
C24 C23 H23 120.23(13) . . ?
H24 C24 C23 119.79(13) . . ?
C25 C24 C23 120.4(2) . . ?
C25 C24 H24 119.79(13) . . ?
C24 C25 C20 120.3(2) . . ?
H25 C25 C20 119.86(12) . . ?
H25 C25 C24 119.86(13) . . ?
C3 B26 C2 56.88(11) . . ?
H26 B26 C2 123.68(10) . . ?
H26 B26 C3 125.29(10) . . ?
B27 B26 C2 105.76(16) . . ?
B27 B26 C3 58.36(13) . . ?
B27 B26 H26 121.20(11) . . ?
B30 B26 C2 59.20(12) . . ?
B30 B26 C3 104.59(16) . . ?
B30 B26 H26 121.23(11) . . ?
B30 B26 B27 110.03(17) . . ?
B31 B26 C2 107.23(16) . . ?
B31 B26 C3 105.45(16) . . ?
B31 B26 H26 121.27(11) . . ?
B31 B26 B27 61.20(14) . . ?
B31 B26 B30 61.59(14) . . ?
B26 B27 C3 60.14(13) . . ?
H27 B27 C3 124.15(10) . . ?
H27 B27 B26 121.63(11) . . ?
B29 B27 C3 58.71(12) . . ?
B29 B27 B26 108.62(16) . . ?
B29 B27 H27 121.30(11) . . ?
B31 B27 C3 104.67(16) . . ?
B31 B27 B26 58.43(13) . . ?
B31 B27 H27 123.05(11) . . ?
B31 B27 B29 107.68(17) . . ?
B33 B27 C3 104.55(16) . . ?
B33 B27 B26 106.82(17) . . ?
B33 B27 H27 122.95(11) . . ?
B33 B27 B29 59.79(13) . . ?
B33 B27 B31 59.82(14) . . ?
C3 B28 C2 57.17(11) . . ?
H28 B28 C2 123.34(10) . . ?
H28 B28 C3 124.77(10) . . ?
B29 B28 C2 106.23(16) . . ?
B29 B28 C3 58.61(12) . . ?
B29 B28 H28 120.96(11) . . ?
B32 B28 C2 59.54(12) . . ?
B32 B28 C3 105.33(16) . . ?
B32 B28 H28 120.92(11) . . ?
B32 B28 B29 110.47(16) . . ?
B34 B28 C2 107.96(16) . . ?
B34 B28 C3 106.40(16) . . ?
B34 B28 H28 120.73(11) . . ?
B34 B28 B29 61.58(13) . . ?
B34 B28 B32 61.74(13) . . ?
B27 B29 C3 58.71(12) . . ?
B28 B29 C3 59.60(12) . . ?
B28 B29 B27 107.94(16) . . ?
H29 B29 C3 124.18(10) . . ?
H29 B29 B27 121.24(11) . . ?
H29 B29 B28 122.30(11) . . ?
B33 B29 C3 104.92(16) . . ?
B33 B29 B27 60.25(13) . . ?
B33 B29 B28 106.37(16) . . ?
B33 B29 H29 122.73(11) . . ?
B34 B29 C3 104.55(16) . . ?
B34 B29 B27 107.89(17) . . ?
B34 B29 B28 58.21(12) . . ?
B34 B29 H29 123.02(11) . . ?
B34 B29 B33 59.79(13) . . ?
B26 B30 C2 60.34(12) . . ?
H30 B30 C2 122.90(10) . . ?
H30 B30 B26 121.55(11) . . ?
B31 B30 C2 105.85(16) . . ?
B31 B30 B26 58.69(13) . . ?
B31 B30 H30 122.87(11) . . ?
B32 B30 C2 59.73(12) . . ?
B32 B30 B26 109.16(16) . . ?
B32 B30 H30 120.86(11) . . ?
B32 B30 B31 108.00(17) . . ?
B35 B30 C2 106.35(16) . . ?
B35 B30 B26 107.17(17) . . ?
B35 B30 H30 122.43(11) . . ?
B35 B30 B31 59.64(13) . . ?
B35 B30 B32 60.20(13) . . ?
B27 B31 B26 60.37(13) . . ?
B30 B31 B26 59.72(13) . . ?
B30 B31 B27 107.90(16) . . ?
H31 B31 B26 121.46(11) . . ?
H31 B31 B27 121.55(11) . . ?
H31 B31 B30 121.96(11) . . ?
B33 B31 B26 108.63(17) . . ?
B33 B31 B27 60.15(14) . . ?
B33 B31 B30 108.18(17) . . ?
B33 B31 H31 121.35(11) . . ?
B35 B31 B26 108.30(16) . . ?
B35 B31 B27 108.43(17) . . ?
B35 B31 B30 60.02(13) . . ?
B35 B31 H31 121.43(11) . . ?
B35 B31 B33 60.36(14) . . ?
B28 B32 C2 60.12(12) . . ?
B30 B32 C2 59.31(12) . . ?
B30 B32 B28 108.48(16) . . ?
H32 B32 C2 123.07(10) . . ?
H32 B32 B28 122.03(11) . . ?
H32 B32 B30 120.99(11) . . ?
B34 B32 C2 105.95(15) . . ?
B34 B32 B28 58.59(12) . . ?
B34 B32 B30 108.30(17) . . ?
B34 B32 H32 122.59(10) . . ?
B35 B32 C2 106.23(15) . . ?
B35 B32 B28 106.79(16) . . ?
B35 B32 B30 60.46(13) . . ?
B35 B32 H32 122.40(10) . . ?
B35 B32 B34 59.77(13) . . ?
B29 B33 B27 59.96(13) . . ?
B31 B33 B27 60.04(14) . . ?
B31 B33 B29 107.99(16) . . ?
H33 B33 B27 121.68(11) . . ?
H33 B33 B29 121.45(11) . . ?
H33 B33 B31 121.98(11) . . ?
B34 B33 B27 108.25(16) . . ?
B34 B33 B29 60.54(13) . . ?
B34 B33 B31 107.63(17) . . ?
B34 B33 H33 121.63(11) . . ?
B35 B33 B27 107.77(17) . . ?
B35 B33 B29 108.13(16) . . ?
B35 B33 B31 59.63(14) . . ?
B35 B33 H33 121.98(10) . . ?
B35 B33 B34 59.74(13) . . ?
B29 B34 B28 60.21(12) . . ?
B32 B34 B28 59.67(12) . . ?
B32 B34 B29 107.77(15) . . ?
B33 B34 B28 107.86(16) . . ?
B33 B34 B29 59.66(13) . . ?
B33 B34 B32 107.88(17) . . ?
H34 B34 B28 121.87(11) . . ?
H34 B34 B29 121.80(11) . . ?
H34 B34 B32 121.98(10) . . ?
H34 B34 B33 121.72(11) . . ?
B35 B34 B28 107.62(16) . . ?
B35 B34 B29 107.88(16) . . ?
B35 B34 B32 59.74(13) . . ?
B35 B34 B33 60.31(13) . . ?
B35 B34 H34 121.80(10) . . ?
B31 B35 B30 60.34(13) . . ?
B32 B35 B30 59.34(13) . . ?
B32 B35 B31 107.88(16) . . ?
B33 B35 B30 108.17(16) . . ?
B33 B35 B31 60.02(14) . . ?
B33 B35 B32 108.20(16) . . ?
B34 B35 B30 107.98(16) . . ?
B34 B35 B31 108.12(17) . . ?
B34 B35 B32 60.49(13) . . ?
B34 B35 B33 59.96(13) . . ?
H35 B35 B30 121.82(11) . . ?
H35 B35 B31 121.62(11) . . ?
H35 B35 B32 121.79(10) . . ?
H35 B35 B33 121.61(10) . . ?
H35 B35 B34 121.54(10) . . ?
C5 B36 C4 57.03(11) . . ?
H36 B36 C4 125.08(10) . . ?
H36 B36 C5 123.55(10) . . ?
B37 B36 C4 58.22(13) . . ?
B37 B36 C5 105.73(16) . . ?
B37 B36 H36 121.27(11) . . ?
B42 B36 C4 104.95(16) . . ?
B42 B36 C5 59.43(12) . . ?
B42 B36 H36 121.12(11) . . ?
B42 B36 B37 110.07(17) . . ?
B43 B36 C4 105.89(16) . . ?
B43 B36 C5 107.57(16) . . ?
B43 B36 H36 120.97(11) . . ?
B43 B36 B37 61.48(13) . . ?
B43 B36 B42 61.55(13) . . ?
B36 B37 C4 60.14(12) . . ?
H37 B37 C4 124.02(10) . . ?
H37 B37 B36 121.89(11) . . ?
B39 B37 C4 58.59(13) . . ?
B39 B37 B36 108.36(17) . . ?
B39 B37 H37 121.26(11) . . ?
B43 B37 C4 104.95(16) . . ?
B43 B37 B36 58.36(13) . . ?
B43 B37 H37 122.89(11) . . ?
B43 B37 B39 107.92(17) . . ?
B45 B37 C4 104.73(17) . . ?
B45 B37 B36 106.53(16) . . ?
B45 B37 H37 122.92(11) . . ?
B45 B37 B39 60.06(13) . . ?
B45 B37 B43 59.77(13) . . ?
C5 B38 C4 56.78(11) . . ?
H38 B38 C4 125.23(10) . . ?
H38 B38 C5 123.96(10) . . ?
B39 B38 C4 58.22(12) . . ?
B39 B38 C5 105.30(16) . . ?
B39 B38 H38 121.41(11) . . ?
B40 B38 C4 104.78(16) . . ?
B40 B38 C5 59.23(12) . . ?
B40 B38 H38 121.10(12) . . ?
B40 B38 B39 109.96(17) . . ?
B41 B38 C4 105.37(17) . . ?
B41 B38 C5 106.89(16) . . ?
B41 B38 H38 121.40(11) . . ?
B41 B38 B39 61.13(14) . . ?
B41 B38 B40 61.55(14) . . ?
B37 B39 C4 58.78(12) . . ?
B38 B39 C4 60.01(12) . . ?
B38 B39 B37 108.43(16) . . ?
H39 B39 C4 123.98(10) . . ?
H39 B39 B37 121.32(11) . . ?
H39 B39 B38 121.75(11) . . ?
B41 B39 C4 104.79(16) . . ?
B41 B39 B37 107.48(17) . . ?
B41 B39 B38 58.60(13) . . ?
B41 B39 H39 123.16(11) . . ?
B45 B39 C4 104.84(16) . . ?
B45 B39 B37 60.02(13) . . ?
B45 B39 B38 106.63(17) . . ?
B45 B39 H39 122.96(11) . . ?
B45 B39 B41 59.39(14) . . ?
B38 B40 C5 60.60(12) . . ?
H40 B40 C5 123.00(11) . . ?
H40 B40 B38 121.19(12) . . ?
B41 B40 C5 105.98(16) . . ?
B41 B40 B38 59.01(13) . . ?
B41 B40 H40 122.83(11) . . ?
B42 B40 C5 59.38(12) . . ?
B42 B40 B38 109.33(17) . . ?
B42 B40 H40 120.93(11) . . ?
B42 B40 B41 107.95(18) . . ?
B44 B40 C5 106.16(17) . . ?
B44 B40 B38 107.41(17) . . ?
B44 B40 H40 122.48(11) . . ?
B44 B40 B41 59.43(14) . . ?
B44 B40 B42 60.33(14) . . ?
B39 B41 B38 60.28(13) . . ?
B40 B41 B38 59.44(13) . . ?
B40 B41 B39 107.62(16) . . ?
H41 B41 B38 121.61(11) . . ?
H41 B41 B39 121.60(11) . . ?
H41 B41 B40 122.09(11) . . ?
B44 B41 B38 108.35(17) . . ?
B44 B41 B39 108.67(17) . . ?
B44 B41 B40 60.17(14) . . ?
B44 B41 H41 121.17(11) . . ?
B45 B41 B38 108.59(17) . . ?
B45 B41 B39 60.16(14) . . ?
B45 B41 B40 108.28(17) . . ?
B45 B41 H41 121.23(11) . . ?
B45 B41 B44 60.60(14) . . ?
B36 B42 C5 59.84(12) . . ?
B40 B42 C5 59.56(12) . . ?
B40 B42 B36 108.65(16) . . ?
H42 B42 C5 123.12(10) . . ?
H42 B42 B36 121.85(11) . . ?
H42 B42 B40 120.91(11) . . ?
B43 B42 C5 105.83(16) . . ?
B43 B42 B36 58.90(13) . . ?
B43 B42 B40 108.24(17) . . ?
B43 B42 H42 122.64(11) . . ?
B44 B42 C5 106.42(16) . . ?
B44 B42 B36 107.17(17) . . ?
B44 B42 B40 60.48(14) . . ?
B44 B42 H42 122.24(11) . . ?
B44 B42 B43 59.72(14) . . ?
B37 B43 B36 60.16(13) . . ?
B42 B43 B36 59.54(13) . . ?
B42 B43 B37 107.46(16) . . ?
H43 B43 B36 121.80(11) . . ?
H43 B43 B37 121.93(11) . . ?
H43 B43 B42 122.14(11) . . ?
B44 B43 B36 107.84(17) . . ?
B44 B43 B37 107.86(17) . . ?
B44 B43 B42 59.91(13) . . ?
B44 B43 H43 121.66(11) . . ?
B45 B43 B36 107.89(17) . . ?
B45 B43 B37 59.68(13) . . ?
B45 B43 B42 107.71(18) . . ?
B45 B43 H43 121.79(11) . . ?
B45 B43 B44 60.19(14) . . ?
B41 B44 B40 60.41(14) . . ?
B42 B44 B40 59.19(13) . . ?
B42 B44 B41 107.83(16) . . ?
B43 B44 B40 107.73(16) . . ?
B43 B44 B41 108.08(17) . . ?
B43 B44 B42 60.37(13) . . ?
H44 B44 B40 122.02(11) . . ?
H44 B44 B41 121.65(11) . . ?
H44 B44 B42 121.89(11) . . ?
H44 B44 B43 121.55(11) . . ?
B45 B44 B40 107.74(17) . . ?
B45 B44 B41 59.68(14) . . ?
B45 B44 B42 108.00(17) . . ?
B45 B44 B43 60.10(14) . . ?
B45 B44 H44 121.84(11) . . ?
B39 B45 B37 59.93(13) . . ?
B41 B45 B37 108.25(17) . . ?
B41 B45 B39 60.45(14) . . ?
B43 B45 B37 60.55(13) . . ?
B43 B45 B39 108.43(16) . . ?
B43 B45 B41 107.80(18) . . ?
B44 B45 B37 108.17(17) . . ?
B44 B45 B39 108.20(17) . . ?
B44 B45 B41 59.72(14) . . ?
B44 B45 B43 59.71(14) . . ?
H45 B45 B37 121.45(11) . . ?
H45 B45 B39 121.40(11) . . ?
H45 B45 B41 121.73(11) . . ?
H45 B45 B43 121.61(11) . . ?
H45 B45 B44 121.88(11) . . ?

loop_
_geom_bond_atom_site_label_1
_geom_bond_atom_site_label_2
_geom_bond_distance
_geom_bond_site_symmetry_2
_geom_bond_publ_flag
B1 Br6 2.036(2) . ?
B1 P7 2.032(2) . ?
B1 C2 1.671(3) . ?
B1 C5 1.667(3) . ?
P7 C8 1.822(2) . ?
P7 C14 1.826(2) . ?
P7 C20 1.819(2) . ?
C2 C3 1.670(3) . ?
C2 B26 1.756(3) . ?
C2 B28 1.754(3) . ?
C2 B30 1.736(3) . ?
C2 B32 1.743(3) . ?
C3 C4 1.533(3) . ?
C3 B26 1.751(3) . ?
C3 B27 1.719(3) . ?
C3 B28 1.737(3) . ?
C3 B29 1.719(3) . ?
C4 C5 1.667(3) . ?
C4 B36 1.752(3) . ?
C4 B37 1.717(3) . ?
C4 B38 1.746(3) . ?
C4 B39 1.714(3) . ?
C5 B36 1.741(3) . ?
C5 B38 1.761(3) . ?
C5 B40 1.737(3) . ?
C5 B42 1.733(3) . ?
C8 C9 1.403(3) . ?
C8 C13 1.390(3) . ?
C9 H9 0.9500 . ?
C9 C10 1.388(3) . ?
C10 H10 0.9500 . ?
C10 C11 1.386(3) . ?
C11 H11 0.9500 . ?
C11 C12 1.385(3) . ?
C12 H12 0.9500 . ?
C12 C13 1.396(3) . ?
C13 H13 0.9500 . ?
C14 C15 1.399(3) . ?
C14 C19 1.402(3) . ?
C15 H15 0.9500 . ?
C15 C16 1.387(3) . ?
C16 H16 0.9500 . ?
C16 C17 1.388(3) . ?
C17 H17 0.9500 . ?
C17 C18 1.385(3) . ?
C18 H18 0.9500 . ?
C18 C19 1.390(3) . ?
C19 H19 0.9500 . ?
C20 C21 1.399(3) . ?
C20 C25 1.406(3) . ?
C21 H21 0.9500 . ?
C21 C22 1.387(3) . ?
C22 H22 0.9500 . ?
C22 C23 1.388(3) . ?
C23 H23 0.9500 . ?
C23 C24 1.393(3) . ?
C24 H24 0.9500 . ?
C24 C25 1.381(3) . ?
C25 H25 0.9500 . ?
B26 H26 1.1200 . ?
B26 B27 1.774(3) . ?
B26 B30 1.758(3) . ?
B26 B31 1.739(3) . ?
B27 H27 1.1200 . ?
B27 B29 1.786(3) . ?
B27 B31 1.789(3) . ?
B27 B33 1.791(3) . ?
B28 H28 1.1200 . ?
B28 B29 1.774(3) . ?
B28 B32 1.758(3) . ?
B28 B34 1.738(3) . ?
B29 H29 1.1200 . ?
B29 B33 1.782(3) . ?
B29 B34 1.798(3) . ?
B30 H30 1.1200 . ?
B30 B31 1.791(3) . ?
B30 B32 1.765(3) . ?
B30 B35 1.785(3) . ?
B31 H31 1.1200 . ?
B31 B33 1.785(4) . ?
B31 B35 1.778(3) . ?
B32 H32 1.1200 . ?
B32 B34 1.794(3) . ?
B32 B35 1.780(3) . ?
B33 H33 1.1200 . ?
B33 B34 1.785(3) . ?
B33 B35 1.791(3) . ?
B34 H34 1.1200 . ?
B34 B35 1.781(3) . ?
B35 H35 1.1200 . ?
B36 H36 1.1200 . ?
B36 B37 1.777(3) . ?
B36 B42 1.756(3) . ?
B36 B43 1.745(3) . ?
B37 H37 1.1200 . ?
B37 B39 1.783(3) . ?
B37 B43 1.801(3) . ?
B37 B45 1.785(3) . ?
B38 H38 1.1200 . ?
B38 B39 1.776(3) . ?
B38 B40 1.753(3) . ?
B38 B41 1.745(3) . ?
B39 H39 1.1200 . ?
B39 B41 1.791(3) . ?
B39 B45 1.786(3) . ?
B40 H40 1.1200 . ?
B40 B41 1.790(3) . ?
B40 B42 1.763(3) . ?
B40 B44 1.786(4) . ?
B41 H41 1.1200 . ?
B41 B44 1.772(4) . ?
B41 B45 1.772(4) . ?
B42 H42 1.1200 . ?
B42 B43 1.791(4) . ?
B42 B44 1.783(3) . ?
B43 H43 1.1200 . ?
B43 B44 1.780(4) . ?
B43 B45 1.786(3) . ?
B44 H44 1.1200 . ?
B44 B45 1.788(4) . ?
B45 H45 1.1200 . ?

loop_
_geom_torsion_atom_site_label_1
_geom_torsion_atom_site_label_2
_geom_torsion_atom_site_label_3
_geom_torsion_atom_site_label_4
_geom_torsion
_geom_torsion_site_symmetry_1
_geom_torsion_site_symmetry_2
_geom_torsion_site_symmetry_3
_geom_torsion_site_symmetry_4
_geom_torsion_publ_flag
B1 C2 C3 C4 3.25(16) . . . . ?
B1 C2 C3 B26 -106.9(2) . . . . ?
B1 C2 C3 B27 -143.14(15) . . . . ?
B1 C2 C3 B28 111.98(19) . . . . ?
B1 C2 C3 B29 148.43(15) . . . . ?
B1 C5 C4 C3 -0.78(17) . . . . ?
B1 C5 C4 B36 -110.4(2) . . . . ?
B1 C5 C4 B37 -146.70(15) . . . . ?
B1 C5 C4 B38 108.1(2) . . . . ?
B1 C5 C4 B39 144.99(15) . . . . ?
P7 C8 C9 C10 174.55(16) . . . . ?
P7 C8 C13 C12 -175.45(19) . . . . ?
P7 C14 C15 C16 -177.51(16) . . . . ?
P7 C14 C19 C18 177.00(16) . . . . ?
P7 C20 C21 C22 -178.27(16) . . . . ?
P7 C20 C25 C24 177.63(16) . . . . ?
C2 C3 C4 C5 -1.52(16) . . . . ?
C2 C3 C4 B36 65.24(16) . . . . ?
C2 C3 C4 B37 138.12(15) . . . . ?
C2 C3 C4 B38 -69.15(16) . . . . ?
C2 C3 C4 B39 -141.50(15) . . . . ?
C3 C4 C5 B36 109.7(2) . . . . ?
C3 C4 C5 B38 -108.8(2) . . . . ?
C3 C4 C5 B40 -146.61(16) . . . . ?
C3 C4 C5 B42 148.22(15) . . . . ?
C8 C9 C10 C11 1.3(3) . . . . ?
C8 C13 C12 C11 1.0(3) . . . . ?
C9 C10 C11 C12 0.1(3) . . . . ?
C10 C11 C12 C13 -1.3(3) . . . . ?
C14 C15 C16 C17 0.1(2) . . . . ?
C14 C19 C18 C17 0.9(2) . . . . ?
C15 C16 C17 C18 -1.6(3) . . . . ?
C16 C17 C18 C19 1.1(3) . . . . ?
C20 C21 C22 C23 -0.0(2) . . . . ?
C20 C25 C24 C23 1.3(2) . . . . ?
C21 C22 C23 C24 0.0(2) . . . . ?
C22 C23 C24 C25 -0.7(2) . . . . ?

loop_
_twin_individual_id
_twin_individual_mass_fraction_refined
1 0.6605(10)
2 0.3395(10)
